data_2211741
loop_
_publ_author_name
'Hao, Lu-Jiang'
'Mu, Chun-Hua'
'Liu, Tian-Tian'

_publ_section_title
;
 Poly[aquabis(\m-pyrazine-2-carboxylato)nickel(II)]
;
_journal_coeditor_code BR2022
_journal_issue 1
_journal_name_full 'Acta Crystallographica Section E'
_journal_page_first m281
_journal_page_last m283
_journal_paper_doi 10.1107/S1600536806054225
_journal_volume 63
_journal_year 2007
_chemical_formula_iupac '[Ni (C5 H3 N2 O2)2 (H2 O)]'
_chemical_formula_moiety 'C10 H8 Ni N4 O5'
_chemical_formula_sum 'C10 H8 N4 Ni O5'
_chemical_formula_weight 322.91
_chemical_name_systematic
;
Poly[aquabis(\m-pyrazine-2-carboxylato)nickel(II)]
;
_space_group_IT_number 19
_symmetry_cell_setting orthorhombic
_symmetry_space_group_name_Hall 'P 2ac 2ab'
_symmetry_space_group_name_H-M 'P 21 21 21'
_atom_sites_solution_hydrogens geom
_atom_sites_solution_primary direct
_atom_sites_solution_secondary difmap
_audit_creation_method SHELXL97
_cell_angle_alpha 90.00
_cell_angle_beta 90.00
_cell_angle_gamma 90.00
_cell_formula_units_Z 4
_cell_length_a 7.8001(2)
_cell_length_b 9.8818(12)
_cell_length_c 14.9112(6)
_cell_measurement_reflns_used 2140
_cell_measurement_temperature 298(2)
_cell_measurement_theta_max 25.50
_cell_measurement_theta_min 2.47
_cell_volume 1149.34(15)
_computing_cell_refinement 'SAINT (Bruker, 1999)'
_computing_data_collection 'SMART (Bruker, 1998)'
_computing_data_reduction SAINT
_computing_molecular_graphics 'SHELXTL (Bruker, 1999)'
_computing_publication_material SHELXTL
_computing_structure_refinement 'SHELXL97 (Sheldrick, 1997)'
_computing_structure_solution 'SHELXS97 (Sheldrick, 1997)'
_diffrn_ambient_temperature 298(2)
_diffrn_measured_fraction_theta_full 0.993
_diffrn_measured_fraction_theta_max 0.993
_diffrn_measurement_device_type 'Bruker SMART CCD area-detector'
_diffrn_measurement_method '\f and \w'
_diffrn_radiation_monochromator graphite
_diffrn_radiation_source 'fine-focus sealed tube'
_diffrn_radiation_type MoK\a
_diffrn_radiation_wavelength 0.71073
_diffrn_reflns_av_R_equivalents 0.0268
_diffrn_reflns_av_sigmaI/netI 0.0352
_diffrn_reflns_limit_h_max 9
_diffrn_reflns_limit_h_min -8
_diffrn_reflns_limit_k_max 11
_diffrn_reflns_limit_k_min -11
_diffrn_reflns_limit_l_max 18
_diffrn_reflns_limit_l_min -14
_diffrn_reflns_number 6209
_diffrn_reflns_theta_full 25.50
_diffrn_reflns_theta_max 25.50
_diffrn_reflns_theta_min 2.47
_diffrn_standards_number 0
_exptl_absorpt_coefficient_mu 1.716
_exptl_absorpt_correction_T_max 0.8077
_exptl_absorpt_correction_T_min 0.7363
_exptl_absorpt_correction_type none
_exptl_crystal_colour green
_exptl_crystal_density_diffrn 1.866
_exptl_crystal_density_method 'not measured'
_exptl_crystal_description block
_exptl_crystal_F_000 656
_exptl_crystal_size_max 0.19
_exptl_crystal_size_mid 0.17
_exptl_crystal_size_min 0.13
_refine_diff_density_max 1.049
_refine_diff_density_min -0.364
_refine_ls_abs_structure_details 'Flack (1983), with 987 Friedel pairs'
_refine_ls_abs_structure_Flack 0.462(18)
_refine_ls_extinction_method none
_refine_ls_goodness_of_fit_ref 1.003
_refine_ls_matrix_type full
_refine_ls_number_parameters 175
_refine_ls_number_reflns 2140
_refine_ls_number_restraints 3
_refine_ls_restrained_S_all 1.003
_refine_ls_R_factor_all 0.0397
_refine_ls_R_factor_gt 0.0339
_refine_ls_shift/su_max 0.001
_refine_ls_shift/su_mean 0.000
_refine_ls_structure_factor_coef Fsqd
_refine_ls_weighting_details 'calc w = 1/[\s^2^(Fo^2^)+(0.0496P)^2^+1.048P] where P=(Fo^2^+2Fc^2^)/3'
_refine_ls_weighting_scheme calc
_refine_ls_wR_factor_gt 0.0804
_refine_ls_wR_factor_ref 0.0854
_reflns_number_gt 1969
_reflns_number_total 2140
_reflns_threshold_expression I>2\s(I)
_cod_data_source_file br2022.cif
_cod_data_source_block I
_cod_database_code 2211741
_cod_database_fobs_code 2211741

loop_
_symmetry_equiv_pos_as_xyz
'x, y, z'
'-x+1/2, -y, z+1/2'
'-x, y+1/2, -z+1/2'
'x+1/2, -y+1/2, -z'

loop_
_atom_site_type_symbol
_atom_site_label
_atom_site_fract_x
_atom_site_fract_y
_atom_site_fract_z
_atom_site_U_iso_or_equiv
_atom_site_adp_type
_atom_site_calc_flag
_atom_site_refinement_flags
_atom_site_occupancy
Ni Ni1 0.42689(6) 0.63417(5) 0.59075(3) 0.01866(14) Uani d . 1
N N1 0.3355(4) 0.4817(3) 0.5070(2) 0.0225(7) Uani d . 1
N N2 0.2667(5) 0.2971(4) 0.3716(3) 0.0419(10) Uani d . 1
N N3 0.5059(4) 0.7909(3) 0.6755(2) 0.0226(7) Uani d . 1
N N4 0.5493(4) 0.9951(3) 0.8012(2) 0.0221(7) Uani d . 1
O O1 0.6530(4) 0.5647(3) 0.54116(19) 0.0256(6) Uani d . 1
O O2 0.7628(4) 0.4201(4) 0.4413(2) 0.0397(7) Uani d . 1
O O3 0.1945(3) 0.7028(3) 0.63108(18) 0.0231(6) Uani d . 1
O O4 0.0688(4) 0.8695(3) 0.70907(18) 0.0323(6) Uani d . 1
O O5 0.4184(4) 0.7646(3) 0.48297(18) 0.0305(6) Uani d . 1
H H1 0.3392 0.8233 0.4782 0.046 Uiso d R 1
H H2 0.5137 0.8011 0.4694 0.046 Uiso d R 1
C C1 0.6434(6) 0.4718(5) 0.4809(4) 0.0397(7) Uani d . 1
C C2 0.4625(5) 0.4270(4) 0.4591(3) 0.0254(9) Uani d . 1
C C3 0.4257(6) 0.3352(4) 0.3920(3) 0.0353(11) Uani d . 1
H H3 0.5161 0.2983 0.3595 0.042 Uiso calc R 1
C C4 0.1414(6) 0.3508(4) 0.4212(3) 0.0338(10) Uani d . 1
H H4 0.0285 0.3254 0.4103 0.041 Uiso calc R 1
C C5 0.1762(6) 0.4442(4) 0.4890(3) 0.0286(9) Uani d . 1
H H5A 0.0862 0.4806 0.5221 0.034 Uiso calc R 1
C C6 0.1941(5) 0.8090(4) 0.6836(3) 0.0200(8) Uani d . 1
C C7 0.3725(5) 0.8543(4) 0.7113(2) 0.0206(8) Uani d . 1
C C8 0.3945(5) 0.9583(4) 0.7737(3) 0.0248(9) Uani d . 1
H H8 0.2986 1.0026 0.7963 0.030 Uiso calc R 1
C C9 0.6840(6) 0.9332(4) 0.7636(3) 0.0269(9) Uani d . 1
H H9 0.7941 0.9590 0.7803 0.032 Uiso calc R 1
C C10 0.6637(6) 0.8312(4) 0.7001(3) 0.0274(10) Uani d . 1
H H10 0.7597 0.7908 0.6747 0.033 Uiso calc R 1

loop_
_atom_site_aniso_label
_atom_site_aniso_U_11
_atom_site_aniso_U_22
_atom_site_aniso_U_33
_atom_site_aniso_U_12
_atom_site_aniso_U_13
_atom_site_aniso_U_23
Ni1 0.0169(2) 0.0194(2) 0.0197(2) -0.0002(2) -0.0010(2) -0.0004(2)
N1 0.0228(18) 0.0188(16) 0.0258(18) -0.0001(14) -0.0001(15) -0.0005(14)
N2 0.037(2) 0.044(2) 0.045(2) -0.006(2) -0.0046(19) -0.0162(19)
N3 0.0201(16) 0.0247(17) 0.0231(18) -0.0002(15) -0.0013(14) 0.0017(14)
N4 0.0214(18) 0.0220(15) 0.0228(16) 0.0010(15) 0.0005(14) -0.0033(13)
O1 0.0185(14) 0.0272(15) 0.0313(16) -0.0014(12) 0.0015(12) -0.0022(13)
O2 0.0238(14) 0.0487(16) 0.0467(16) 0.0040(12) 0.0044(12) -0.0101(13)
O3 0.0175(14) 0.0263(14) 0.0254(14) -0.0005(12) -0.0021(11) -0.0013(12)
O4 0.0180(14) 0.0395(15) 0.0393(16) 0.0067(17) -0.0019(13) -0.0090(14)
O5 0.0264(15) 0.0323(15) 0.0329(15) 0.0109(15) 0.0047(14) 0.0131(12)
C1 0.0238(14) 0.0487(16) 0.0467(16) 0.0040(12) 0.0044(12) -0.0101(13)
C2 0.026(3) 0.026(2) 0.024(2) 0.0048(17) 0.0019(17) 0.0036(17)
C3 0.028(2) 0.040(2) 0.039(3) 0.003(2) 0.003(2) -0.0149(18)
C4 0.026(2) 0.034(2) 0.042(2) -0.0023(19) -0.0055(19) -0.009(2)
C5 0.026(2) 0.028(2) 0.031(2) 0.0059(19) 0.0009(18) -0.0015(17)
C6 0.018(2) 0.0221(18) 0.0202(19) -0.0023(16) -0.0012(15) 0.0025(16)
C7 0.0203(19) 0.0224(18) 0.0192(18) 0.0009(17) -0.0027(14) 0.0022(17)
C8 0.028(3) 0.0235(19) 0.023(2) 0.0011(17) -0.0014(17) -0.0008(16)
C9 0.022(2) 0.027(2) 0.032(2) -0.0024(18) 0.0009(18) -0.0060(18)
C10 0.019(2) 0.030(2) 0.033(2) 0.0000(18) 0.0015(18) -0.0019(18)

loop_
_atom_type_symbol
_atom_type_description
_atom_type_scat_dispersion_real
_atom_type_scat_dispersion_imag
_atom_type_scat_source
C C 0.0033 0.0016 'International Tables Vol C Tables 4.2.6.8 and 6.1.1.4'
H H 0.0000 0.0000 'International Tables Vol C Tables 4.2.6.8 and 6.1.1.4'
N N 0.0061 0.0033 'International Tables Vol C Tables 4.2.6.8 and 6.1.1.4'
O O 0.0106 0.0060 'International Tables Vol C Tables 4.2.6.8 and 6.1.1.4'
Ni Ni 0.3393 1.1124 'International Tables Vol C Tables 4.2.6.8 and 6.1.1.4'

loop_
_geom_angle_atom_site_label_1
_geom_angle_atom_site_label_2
_geom_angle_atom_site_label_3
_geom_angle_site_symmetry_3
_geom_angle
O3 Ni1 O1 . 175.85(12)
O3 Ni1 O5 . 89.63(12)
O1 Ni1 O5 . 87.44(12)
O3 Ni1 N1 . 96.53(13)
O1 Ni1 N1 . 80.47(12)
O5 Ni1 N1 . 88.52(12)
O3 Ni1 N3 . 80.60(12)
O1 Ni1 N3 . 102.38(13)
O5 Ni1 N3 . 90.98(12)
N1 Ni1 N3 . 177.09(14)
O3 Ni1 N4 3_646 93.98(12)
O1 Ni1 N4 3_646 88.95(12)
O5 Ni1 N4 3_646 176.39(14)
N1 Ni1 N4 3_646 90.93(13)
N3 Ni1 N4 3_646 89.74(12)
C5 N1 C2 . 118.4(3)
C5 N1 Ni1 . 130.2(3)
C2 N1 Ni1 . 111.0(3)
C3 N2 C4 . 116.3(4)
C7 N3 C10 . 117.9(3)
C7 N3 Ni1 . 111.2(3)
C10 N3 Ni1 . 130.9(3)
C8 N4 C9 . 117.3(3)
C8 N4 Ni1 3_656 119.4(3)
C9 N4 Ni1 3_656 123.0(3)
C1 O1 Ni1 . 116.4(3)
C6 O3 Ni1 . 116.6(2)
Ni1 O5 H1 . 121.0
Ni1 O5 H2 . 115.0
H1 O5 H2 . 109.0
O2 C1 O1 . 126.5(5)
O2 C1 C2 . 119.2(4)
O1 C1 C2 . 114.3(4)
N1 C2 C3 . 119.9(4)
N1 C2 C1 . 117.3(3)
C3 C2 C1 . 122.7(4)
N2 C3 C2 . 123.0(4)
N2 C3 H3 . 118.5
C2 C3 H3 . 118.5
N2 C4 C5 . 121.4(4)
N2 C4 H4 . 119.3
C5 C4 H4 . 119.3
N1 C5 C4 . 120.9(4)
N1 C5 H5A . 119.5
C4 C5 H5A . 119.5
O4 C6 O3 . 125.9(4)
O4 C6 C7 . 120.7(3)
O3 C6 C7 . 113.4(3)
N3 C7 C8 . 121.3(4)
N3 C7 C6 . 118.0(3)
C8 C7 C6 . 120.7(3)
N4 C8 C7 . 121.3(4)
N4 C8 H8 . 119.3
C7 C8 H8 . 119.3
N4 C9 C10 . 121.8(4)
N4 C9 H9 . 119.1
C10 C9 H9 . 119.1
N3 C10 C9 . 120.3(4)
N3 C10 H10 . 119.9
C9 C10 H10 . 119.9

loop_
_geom_bond_atom_site_label_1
_geom_bond_atom_site_label_2
_geom_bond_site_symmetry_2
_geom_bond_distance
_geom_bond_publ_flag
Ni1 O3 . 2.026(3) y
Ni1 O1 . 2.032(3) y
Ni1 O5 . 2.061(3) y
Ni1 N1 . 2.083(3) y
Ni1 N3 . 2.092(3) y
Ni1 N4 3_646 2.125(3) y
N1 C5 . 1.324(6) ?
N1 C2 . 1.335(5) ?
N2 C3 . 1.331(6) ?
N2 C4 . 1.336(6) ?
N3 C7 . 1.326(5) ?
N3 C10 . 1.345(5) ?
N4 C8 . 1.327(5) ?
N4 C9 . 1.339(5) ?
N4 Ni1 3_656 2.125(3) ?
O1 C1 . 1.287(6) ?
O2 C1 . 1.215(6) ?
O3 C6 . 1.310(5) ?
O4 C6 . 1.207(5) ?
O5 H1 . 0.8504 ?
O5 H2 . 0.8506 ?
C1 C2 . 1.514(7) ?
C2 C3 . 1.382(6) ?
C3 H3 . 0.9300 ?
C4 C5 . 1.395(6) ?
C4 H4 . 0.9300 ?
C5 H5A . 0.9300 ?
C6 C7 . 1.519(5) ?
C7 C8 . 1.397(6) ?
C8 H8 . 0.9300 ?
C9 C10 . 1.391(6) ?
C9 H9 . 0.9300 ?
C10 H10 . 0.9300 ?

loop_
_geom_hbond_atom_site_label_D
_geom_hbond_atom_site_label_H
_geom_hbond_atom_site_label_A
_geom_hbond_site_symmetry_A
_geom_hbond_distance_DH
_geom_hbond_distance_HA
_geom_hbond_distance_DA
_geom_hbond_angle_DHA
O5 H2 O3 4_566 0.85 2.06 2.763(4) 139.8
O5 H1 O1 4_466 0.85 1.85 2.695(4) 172.8

loop_
_geom_torsion_atom_site_label_1
_geom_torsion_atom_site_label_2
_geom_torsion_atom_site_label_3
_geom_torsion_atom_site_label_4
_geom_torsion_site_symmetry_1
_geom_torsion
O3 Ni1 N1 C5 . -0.8(4)
O1 Ni1 N1 C5 . -177.9(4)
O5 Ni1 N1 C5 . -90.3(4)
N3 Ni1 N1 C5 . -10(3)
N4 Ni1 N1 C5 3_646 93.3(4)
O3 Ni1 N1 C2 . 171.4(2)
O1 Ni1 N1 C2 . -5.7(3)
O5 Ni1 N1 C2 . 81.9(3)
N3 Ni1 N1 C2 . 162(2)
N4 Ni1 N1 C2 3_646 -94.5(3)
O3 Ni1 N3 C7 . -0.2(3)
O1 Ni1 N3 C7 . 176.8(3)
O5 Ni1 N3 C7 . 89.2(3)
N1 Ni1 N3 C7 . 9(3)
N4 Ni1 N3 C7 3_646 -94.3(3)
O3 Ni1 N3 C10 . 177.0(4)
O1 Ni1 N3 C10 . -5.9(4)
O5 Ni1 N3 C10 . -93.5(4)
N1 Ni1 N3 C10 . -174(2)
N4 Ni1 N3 C10 3_646 83.0(4)
O3 Ni1 O1 C1 . -39.7(18)
O5 Ni1 O1 C1 . -84.9(3)
N1 Ni1 O1 C1 . 4.1(3)
N3 Ni1 O1 C1 . -175.3(3)
N4 Ni1 O1 C1 3_646 95.2(3)
O1 Ni1 O3 C6 . -133.0(16)
O5 Ni1 O3 C6 . -87.9(3)
N1 Ni1 O3 C6 . -176.4(3)
N3 Ni1 O3 C6 . 3.1(3)
N4 Ni1 O3 C6 3_646 92.2(3)
Ni1 O1 C1 O2 . 177.7(4)
Ni1 O1 C1 C2 . -1.7(5)
C5 N1 C2 C3 . 0.8(6)
Ni1 N1 C2 C3 . -172.4(3)
C5 N1 C2 C1 . 179.9(4)
Ni1 N1 C2 C1 . 6.7(4)
O2 C1 C2 N1 . 177.0(4)
O1 C1 C2 N1 . -3.6(6)
O2 C1 C2 C3 . -4.0(7)
O1 C1 C2 C3 . 175.5(4)
C4 N2 C3 C2 . -1.3(7)
N1 C2 C3 N2 . 0.1(7)
C1 C2 C3 N2 . -178.9(5)
C3 N2 C4 C5 . 1.5(7)
C2 N1 C5 C4 . -0.6(6)
Ni1 N1 C5 C4 . 171.2(3)
N2 C4 C5 N1 . -0.7(7)
Ni1 O3 C6 O4 . 174.5(3)
Ni1 O3 C6 C7 . -5.0(4)
C10 N3 C7 C8 . -0.9(6)
Ni1 N3 C7 C8 . 176.7(3)
C10 N3 C7 C6 . -180.0(3)
Ni1 N3 C7 C6 . -2.3(4)
O4 C6 C7 N3 . -174.6(4)
O3 C6 C7 N3 . 4.9(5)
O4 C6 C7 C8 . 6.3(6)
O3 C6 C7 C8 . -174.1(3)
C9 N4 C8 C7 . 3.2(6)
Ni1 N4 C8 C7 3_656 -171.4(3)
N3 C7 C8 N4 . -1.8(6)
C6 C7 C8 N4 . 177.2(4)
C8 N4 C9 C10 . -2.0(6)
Ni1 N4 C9 C10 3_656 172.5(3)
C7 N3 C10 C9 . 2.2(6)
Ni1 N3 C10 C9 . -175.0(3)
N4 C9 C10 N3 . -0.7(7)
